data_2233371
loop_
_publ_author_name
'Park, Dong Ho'
'Ramkumar, V.'
'Parthiban, P.'

_publ_section_title
;
 2,6-Bis(4-methoxyphenyl)-1,3-dimethylpiperidin-4-one <i>O</i>-benzyloxime
;
_journal_coeditor_code BQ2334
_journal_issue 2
_journal_name_full 'Acta Crystallographica Section E'
_journal_page_first o524
_journal_paper_doi 10.1107/S1600536812002140
_journal_volume 68
_journal_year 2012
_chemical_formula_iupac 'C28 H32 N2 O3'
_chemical_formula_moiety 'C28 H32 N2 O3'
_chemical_formula_sum 'C28 H32 N2 O3'
_chemical_formula_weight 444.56
_chemical_name_systematic
;
2,6-Bis(4-methoxyphenyl)-1,3-dimethylpiperidin-4-one <i>O</i>-benzyloxime
;
_space_group_IT_number 14
_symmetry_cell_setting monoclinic
_symmetry_space_group_name_Hall '-P 2yn'
_symmetry_space_group_name_H-M 'P 1 21/n 1'
_atom_sites_solution_hydrogens geom
_atom_sites_solution_primary direct
_atom_sites_solution_secondary difmap
_audit_creation_method SHELXL-97
_cell_angle_alpha 90.00
_cell_angle_beta 90.080(5)
_cell_angle_gamma 90.00
_cell_formula_units_Z 4
_cell_length_a 16.674(5)
_cell_length_b 19.819(8)
_cell_length_c 7.5490(10)
_cell_measurement_reflns_used 6328
_cell_measurement_temperature 298(2)
_cell_measurement_theta_max 26.2
_cell_measurement_theta_min 2.5
_cell_volume 2494.7(13)
_computing_cell_refinement 'APEX2 and SAINT (Bruker, 2004)'
_computing_data_collection 'APEX2 (Bruker, 2004)'
_computing_data_reduction 'SAINT and XPREP (Bruker, 2004)'
_computing_molecular_graphics 'ORTEP-3 (Farrugia, 1997)'
_computing_publication_material 'SHELXL97 (Sheldrick, 2008)'
_computing_structure_refinement 'SHELXL97 (Sheldrick, 2008)'
_computing_structure_solution 'SIR92 (Altomare <i>et al.</i>, 1993)'
_diffrn_ambient_temperature 298(2)
_diffrn_measured_fraction_theta_full 1.000
_diffrn_measured_fraction_theta_max 0.993
_diffrn_measurement_device_type 'Bruker APEXII CCD area-detector'
_diffrn_measurement_method '\w and \f scan'
_diffrn_radiation_monochromator graphite
_diffrn_radiation_source 'fine-focus sealed tube'
_diffrn_radiation_type MoK\a
_diffrn_radiation_wavelength 0.71069
_diffrn_reflns_av_R_equivalents 0.0373
_diffrn_reflns_av_sigmaI/netI 0.0252
_diffrn_reflns_limit_h_max 22
_diffrn_reflns_limit_h_min -22
_diffrn_reflns_limit_k_max 27
_diffrn_reflns_limit_k_min -27
_diffrn_reflns_limit_l_max 10
_diffrn_reflns_limit_l_min -10
_diffrn_reflns_number 58357
_diffrn_reflns_theta_full 25.00
_diffrn_reflns_theta_max 29.23
_diffrn_reflns_theta_min 1.60
_exptl_absorpt_coefficient_mu 0.077
_exptl_absorpt_correction_T_max 0.9848
_exptl_absorpt_correction_T_min 0.9699
_exptl_absorpt_correction_type multi-scan
_exptl_absorpt_process_details '(SADABS; Bruker, 2004)'
_exptl_crystal_colour colourless
_exptl_crystal_density_diffrn 1.184
_exptl_crystal_density_method 'not measured'
_exptl_crystal_description needle
_exptl_crystal_F_000 952
_exptl_crystal_size_max 0.40
_exptl_crystal_size_mid 0.20
_exptl_crystal_size_min 0.20
_refine_diff_density_max 0.245
_refine_diff_density_min -0.193
_refine_ls_extinction_method none
_refine_ls_goodness_of_fit_ref 1.019
_refine_ls_hydrogen_treatment constr
_refine_ls_matrix_type full
_refine_ls_number_parameters 302
_refine_ls_number_reflns 6743
_refine_ls_number_restraints 0
_refine_ls_restrained_S_all 1.019
_refine_ls_R_factor_all 0.0877
_refine_ls_R_factor_gt 0.0480
_refine_ls_shift/su_max 0.000
_refine_ls_shift/su_mean 0.000
_refine_ls_structure_factor_coef Fsqd
_refine_ls_weighting_details 'calc w=1/[\s^2^(Fo^2^)+(0.0731P)^2^+0.4684P] where P=(Fo^2^+2Fc^2^)/3'
_refine_ls_weighting_scheme calc
_refine_ls_wR_factor_gt 0.1301
_refine_ls_wR_factor_ref 0.1604
_reflns_number_gt 4156
_reflns_number_total 6743
_reflns_threshold_expression I>2sigma(I)
_cod_data_source_file bq2334.cif
_cod_data_source_block I
_cod_original_sg_symbol_H-M 'P 21/n'
_cod_database_code 2233371
_cod_database_fobs_code 2233371

loop_
_symmetry_equiv_pos_as_xyz
'x, y, z'
'-x+1/2, y+1/2, -z+1/2'
'-x, -y, -z'
'x-1/2, -y-1/2, z-1/2'

loop_
_atom_site_type_symbol
_atom_site_label
_atom_site_fract_x
_atom_site_fract_y
_atom_site_fract_z
_atom_site_U_iso_or_equiv
_atom_site_adp_type
_atom_site_calc_flag
_atom_site_refinement_flags
_atom_site_occupancy
_atom_site_symmetry_multiplicity
C C1 0.44194(8) 0.16166(7) 0.11676(18) 0.0417(3) Uani d . 1 1
H H1 0.4945 0.1589 0.0592 0.050 Uiso calc R 1 1
C C2 0.44660(10) 0.12323(7) 0.29407(19) 0.0470(3) Uani d . 1 1
H H2 0.3920 0.1214 0.3419 0.056 Uiso calc R 1 1
C C3 0.49689(9) 0.16058(7) 0.42603(19) 0.0466(3) Uani d . 1 1
C C4 0.47747(11) 0.23373(8) 0.4419(2) 0.0571(4) Uani d . 1 1
H H4A 0.5160 0.2554 0.5195 0.068 Uiso calc R 1 1
H H4B 0.4246 0.2391 0.4933 0.068 Uiso calc R 1 1
C C5 0.47965(9) 0.26701(7) 0.2596(2) 0.0457(3) Uani d . 1 1
H H5 0.5335 0.2611 0.2101 0.055 Uiso calc R 1 1
C C6 0.38096(8) 0.12780(7) -0.00204(18) 0.0397(3) Uani d . 1 1
C C7 0.30053(9) 0.12442(8) 0.0456(2) 0.0487(4) Uani d . 1 1
H H7 0.2837 0.1451 0.1496 0.058 Uiso calc R 1 1
C C8 0.24547(9) 0.09114(9) -0.0577(2) 0.0566(4) Uani d . 1 1
H H8 0.1921 0.0891 -0.0228 0.068 Uiso calc R 1 1
C C9 0.26938(10) 0.06092(8) -0.2127(2) 0.0549(4) Uani d . 1 1
C C10 0.34798(10) 0.06385(9) -0.2638(2) 0.0575(4) Uani d . 1 1
H H10 0.3643 0.0435 -0.3687 0.069 Uiso calc R 1 1
C C11 0.40321(9) 0.09731(9) -0.1580(2) 0.0513(4) Uani d . 1 1
H H11 0.4566 0.0992 -0.1934 0.062 Uiso calc R 1 1
C C12 0.23105(18) -0.00445(16) -0.4616(4) 0.1228(11) Uani d . 1 1
H H12A 0.2481 0.0276 -0.5491 0.184 Uiso calc R 1 1
H H12B 0.1856 -0.0291 -0.5054 0.184 Uiso calc R 1 1
H H12C 0.2740 -0.0353 -0.4367 0.184 Uiso calc R 1 1
C C13 0.42251(12) 0.26663(9) -0.0327(2) 0.0646(5) Uani d . 1 1
H H13A 0.4064 0.3129 -0.0199 0.097 Uiso calc R 1 1
H H13B 0.3860 0.2438 -0.1109 0.097 Uiso calc R 1 1
H H13C 0.4757 0.2648 -0.0810 0.097 Uiso calc R 1 1
C C14 0.46296(9) 0.34154(7) 0.27568(19) 0.0444(3) Uani d . 1 1
C C15 0.38889(9) 0.36556(8) 0.3302(2) 0.0550(4) Uani d . 1 1
H H15 0.3486 0.3351 0.3594 0.066 Uiso calc R 1 1
C C16 0.37405(10) 0.43351(8) 0.3418(2) 0.0574(4) Uani d . 1 1
H H16 0.3238 0.4486 0.3774 0.069 Uiso calc R 1 1
C C17 0.43340(10) 0.47954(7) 0.3007(2) 0.0488(4) Uani d . 1 1
C C18 0.50806(10) 0.45703(8) 0.2520(2) 0.0517(4) Uani d . 1 1
H H18 0.5488 0.4876 0.2273 0.062 Uiso calc R 1 1
C C19 0.52203(9) 0.38844(8) 0.2399(2) 0.0492(4) Uani d . 1 1
H H19 0.5727 0.3734 0.2067 0.059 Uiso calc R 1 1
C C20 0.46999(14) 0.59501(9) 0.2670(3) 0.0741(6) Uani d . 1 1
H H20A 0.5144 0.5914 0.3474 0.111 Uiso calc R 1 1
H H20B 0.4468 0.6392 0.2762 0.111 Uiso calc R 1 1
H H20C 0.4883 0.5877 0.1480 0.111 Uiso calc R 1 1
C C21 0.64597(11) 0.13411(9) 0.7318(3) 0.0648(5) Uani d . 1 1
H H21A 0.6908 0.1253 0.6535 0.078 Uiso calc R 1 1
H H21B 0.6247 0.0912 0.7719 0.078 Uiso calc R 1 1
C C22 0.67301(9) 0.17495(8) 0.8864(2) 0.0495(4) Uani d . 1 1
C C23 0.68344(12) 0.14580(12) 1.0497(3) 0.0741(5) Uani d . 1 1
H H23 0.6730 0.1001 1.0665 0.089 Uiso calc R 1 1
C C24 0.71023(16) 0.18628(18) 1.1919(3) 0.1016(9) Uani d . 1 1
H H24 0.7175 0.1673 1.3034 0.122 Uiso calc R 1 1
C C25 0.72539(15) 0.25289(17) 1.1660(4) 0.1004(8) Uani d . 1 1
H H25 0.7437 0.2792 1.2597 0.120 Uiso calc R 1 1
C C26 0.71426(14) 0.28085(13) 1.0079(4) 0.0919(7) Uani d . 1 1
H H26 0.7239 0.3267 0.9921 0.110 Uiso calc R 1 1
C C27 0.68888(12) 0.24268(10) 0.8690(3) 0.0692(5) Uani d . 1 1
H H27 0.6821 0.2630 0.7589 0.083 Uiso calc R 1 1
C C28 0.47333(13) 0.05063(8) 0.2641(2) 0.0679(5) Uani d . 1 1
H H28A 0.5263 0.0503 0.2142 0.102 Uiso calc R 1 1
H H28B 0.4368 0.0288 0.1841 0.102 Uiso calc R 1 1
H H28C 0.4738 0.0270 0.3751 0.102 Uiso calc R 1 1
N N1 0.42166(7) 0.23357(6) 0.14133(16) 0.0428(3) Uani d . 1 1
N N2 0.54935(8) 0.12812(7) 0.51302(17) 0.0507(3) Uani d . 1 1
O O1 0.20983(8) 0.02954(9) -0.3066(2) 0.0900(5) Uani d . 1 1
O O2 0.41151(8) 0.54589(6) 0.31036(17) 0.0671(3) Uani d . 1 1
O O3 0.58612(7) 0.17071(6) 0.64134(15) 0.0599(3) Uani d . 1 1

loop_
_atom_site_aniso_label
_atom_site_aniso_U_11
_atom_site_aniso_U_22
_atom_site_aniso_U_33
_atom_site_aniso_U_12
_atom_site_aniso_U_13
_atom_site_aniso_U_23
C1 0.0424(7) 0.0405(8) 0.0424(7) -0.0023(6) -0.0045(6) 0.0015(6)
C2 0.0558(9) 0.0408(8) 0.0443(8) -0.0030(6) -0.0102(7) 0.0040(6)
C3 0.0579(9) 0.0426(8) 0.0394(7) 0.0024(7) -0.0089(7) 0.0033(6)
C4 0.0757(11) 0.0461(9) 0.0492(9) 0.0079(8) -0.0209(8) -0.0037(7)
C5 0.0457(8) 0.0398(8) 0.0518(9) 0.0000(6) -0.0103(6) -0.0004(6)
C6 0.0435(7) 0.0367(7) 0.0390(7) -0.0007(6) -0.0033(6) 0.0022(6)
C7 0.0471(8) 0.0544(9) 0.0447(8) 0.0018(7) 0.0003(6) -0.0085(7)
C8 0.0413(8) 0.0672(11) 0.0614(10) -0.0037(7) -0.0005(7) -0.0080(8)
C9 0.0520(9) 0.0528(9) 0.0597(10) 0.0005(7) -0.0154(7) -0.0117(8)
C10 0.0621(10) 0.0671(11) 0.0432(8) 0.0105(8) -0.0061(7) -0.0150(8)
C11 0.0451(8) 0.0657(10) 0.0432(8) 0.0030(7) 0.0032(6) -0.0023(7)
C12 0.122(2) 0.135(2) 0.111(2) 0.0023(18) -0.0431(17) -0.0718(19)
C13 0.0899(13) 0.0499(9) 0.0539(10) -0.0123(9) -0.0201(9) 0.0115(8)
C14 0.0456(8) 0.0405(7) 0.0470(8) -0.0018(6) -0.0100(6) 0.0002(6)
C15 0.0465(8) 0.0436(8) 0.0748(11) -0.0044(7) -0.0034(8) 0.0069(8)
C16 0.0486(9) 0.0492(9) 0.0745(11) 0.0054(7) 0.0019(8) 0.0050(8)
C17 0.0603(9) 0.0385(8) 0.0477(8) 0.0005(7) -0.0052(7) 0.0018(6)
C18 0.0556(9) 0.0449(8) 0.0546(9) -0.0098(7) 0.0001(7) 0.0005(7)
C19 0.0459(8) 0.0456(8) 0.0560(9) -0.0020(6) -0.0014(7) -0.0014(7)
C20 0.1086(16) 0.0404(9) 0.0735(12) -0.0087(10) -0.0008(11) 0.0028(8)
C21 0.0665(11) 0.0592(10) 0.0687(11) 0.0128(8) -0.0259(9) -0.0051(9)
C22 0.0391(7) 0.0592(10) 0.0503(9) 0.0025(6) -0.0074(6) 0.0014(7)
C23 0.0703(12) 0.0867(14) 0.0652(12) 0.0025(10) -0.0093(9) 0.0164(11)
C24 0.1032(18) 0.153(3) 0.0488(12) 0.0167(18) -0.0201(12) 0.0042(14)
C25 0.0884(17) 0.118(2) 0.0948(19) 0.0112(15) -0.0279(14) -0.0426(17)
C26 0.0855(15) 0.0815(15) 0.109(2) -0.0083(12) -0.0196(14) -0.0250(14)
C27 0.0736(12) 0.0656(12) 0.0685(12) -0.0081(9) -0.0072(9) -0.0015(9)
C28 0.0986(14) 0.0398(9) 0.0652(11) 0.0002(9) -0.0293(10) 0.0032(8)
N1 0.0487(7) 0.0369(6) 0.0429(6) -0.0036(5) -0.0111(5) 0.0052(5)
N2 0.0596(8) 0.0475(7) 0.0449(7) -0.0007(6) -0.0140(6) 0.0013(6)
O1 0.0690(8) 0.1054(12) 0.0954(11) -0.0067(8) -0.0256(8) -0.0440(9)
O2 0.0817(9) 0.0394(6) 0.0804(9) 0.0047(6) 0.0045(7) 0.0024(6)
O3 0.0722(8) 0.0498(6) 0.0576(7) 0.0071(5) -0.0286(6) -0.0039(5)

loop_
_atom_type_symbol
_atom_type_description
_atom_type_scat_dispersion_real
_atom_type_scat_dispersion_imag
_atom_type_scat_source
C C 0.0033 0.0016 'International Tables Vol C Tables 4.2.6.8 and 6.1.1.4'
H H 0.0000 0.0000 'International Tables Vol C Tables 4.2.6.8 and 6.1.1.4'
N N 0.0061 0.0033 'International Tables Vol C Tables 4.2.6.8 and 6.1.1.4'
O O 0.0106 0.0060 'International Tables Vol C Tables 4.2.6.8 and 6.1.1.4'

loop_
_geom_angle_atom_site_label_1
_geom_angle_atom_site_label_2
_geom_angle_atom_site_label_3
_geom_angle
N1 C1 C6 110.43(11)
N1 C1 C2 112.27(12)
C6 C1 C2 109.19(11)
N1 C1 H1 108.3
C6 C1 H1 108.3
C2 C1 H1 108.3
C3 C2 C28 113.71(13)
C3 C2 C1 111.16(12)
C28 C2 C1 110.61(13)
C3 C2 H2 107.0
C28 C2 H2 107.0
C1 C2 H2 107.0
N2 C3 C4 126.98(14)
N2 C3 C2 118.62(13)
C4 C3 C2 114.38(13)
C3 C4 C5 110.03(13)
C3 C4 H4A 109.7
C5 C4 H4A 109.7
C3 C4 H4B 109.7
C5 C4 H4B 109.7
H4A C4 H4B 108.2
N1 C5 C14 111.62(12)
N1 C5 C4 109.62(12)
C14 C5 C4 110.26(13)
N1 C5 H5 108.4
C14 C5 H5 108.4
C4 C5 H5 108.4
C11 C6 C7 117.50(13)
C11 C6 C1 121.40(13)
C7 C6 C1 121.07(13)
C8 C7 C6 121.40(14)
C8 C7 H7 119.3
C6 C7 H7 119.3
C7 C8 C9 119.90(15)
C7 C8 H8 120.1
C9 C8 H8 120.1
C10 C9 O1 124.59(15)
C10 C9 C8 120.06(14)
O1 C9 C8 115.35(15)
C9 C10 C11 119.57(15)
C9 C10 H10 120.2
C11 C10 H10 120.2
C6 C11 C10 121.57(14)
C6 C11 H11 119.2
C10 C11 H11 119.2
O1 C12 H12A 109.5
O1 C12 H12B 109.5
H12A C12 H12B 109.5
O1 C12 H12C 109.5
H12A C12 H12C 109.5
H12B C12 H12C 109.5
N1 C13 H13A 109.5
N1 C13 H13B 109.5
H13A C13 H13B 109.5
N1 C13 H13C 109.5
H13A C13 H13C 109.5
H13B C13 H13C 109.5
C19 C14 C15 117.56(14)
C19 C14 C5 120.78(14)
C15 C14 C5 121.64(13)
C16 C15 C14 121.10(15)
C16 C15 H15 119.4
C14 C15 H15 119.4
C15 C16 C17 120.31(15)
C15 C16 H16 119.8
C17 C16 H16 119.8
O2 C17 C18 124.69(14)
O2 C17 C16 115.60(15)
C18 C17 C16 119.70(15)
C17 C18 C19 119.34(14)
C17 C18 H18 120.3
C19 C18 H18 120.3
C14 C19 C18 121.92(15)
C14 C19 H19 119.0
C18 C19 H19 119.0
O2 C20 H20A 109.5
O2 C20 H20B 109.5
H20A C20 H20B 109.5
O2 C20 H20C 109.5
H20A C20 H20C 109.5
H20B C20 H20C 109.5
O3 C21 C22 108.26(14)
O3 C21 H21A 110.0
C22 C21 H21A 110.0
O3 C21 H21B 110.0
C22 C21 H21B 110.0
H21A C21 H21B 108.4
C23 C22 C27 118.24(17)
C23 C22 C21 120.85(17)
C27 C22 C21 120.91(16)
C22 C23 C24 118.9(2)
C22 C23 H23 120.6
C24 C23 H23 120.6
C25 C24 C23 120.1(2)
C25 C24 H24 120.0
C23 C24 H24 120.0
C26 C25 C24 120.6(2)
C26 C25 H25 119.7
C24 C25 H25 119.7
C25 C26 C27 120.2(2)
C25 C26 H26 119.9
C27 C26 H26 119.9
C26 C27 C22 121.9(2)
C26 C27 H27 119.0
C22 C27 H27 119.0
C2 C28 H28A 109.5
C2 C28 H28B 109.5
H28A C28 H28B 109.5
C2 C28 H28C 109.5
H28A C28 H28C 109.5
H28B C28 H28C 109.5
C13 N1 C5 109.55(12)
C13 N1 C1 108.42(12)
C5 N1 C1 111.11(11)
C3 N2 O3 110.35(12)
C9 O1 C12 117.96(18)
C17 O2 C20 117.71(14)
C21 O3 N2 109.19(12)

loop_
_geom_bond_atom_site_label_1
_geom_bond_atom_site_label_2
_geom_bond_distance
C1 N1 1.4765(19)
C1 C6 1.5119(19)
C1 C2 1.542(2)
C1 H1 0.9800
C2 C3 1.497(2)
C2 C28 1.523(2)
C2 H2 0.9800
C3 N2 1.2684(19)
C3 C4 1.490(2)
C4 C5 1.526(2)
C4 H4A 0.9700
C4 H4B 0.9700
C5 N1 1.4729(18)
C5 C14 1.508(2)
C5 H5 0.9800
C6 C11 1.375(2)
C6 C7 1.391(2)
C7 C8 1.372(2)
C7 H7 0.9300
C8 C9 1.374(2)
C8 H8 0.9300
C9 C10 1.368(2)
C9 O1 1.369(2)
C10 C11 1.387(2)
C10 H10 0.9300
C11 H11 0.9300
C12 O1 1.396(3)
C12 H12A 0.9600
C12 H12B 0.9600
C12 H12C 0.9600
C13 N1 1.468(2)
C13 H13A 0.9600
C13 H13B 0.9600
C13 H13C 0.9600
C14 C19 1.381(2)
C14 C15 1.387(2)
C15 C16 1.372(2)
C15 H15 0.9300
C16 C17 1.381(2)
C16 H16 0.9300
C17 O2 1.3667(19)
C17 C18 1.373(2)
C18 C19 1.382(2)
C18 H18 0.9300
C19 H19 0.9300
C20 O2 1.417(2)
C20 H20A 0.9600
C20 H20B 0.9600
C20 H20C 0.9600
C21 O3 1.4095(19)
C21 C22 1.490(2)
C21 H21A 0.9700
C21 H21B 0.9700
C22 C23 1.372(2)
C22 C27 1.374(3)
C23 C24 1.412(3)
C23 H23 0.9300
C24 C25 1.358(4)
C24 H24 0.9300
C25 C26 1.329(4)
C25 H25 0.9300
C26 C27 1.360(3)
C26 H26 0.9300
C27 H27 0.9300
C28 H28A 0.9600
C28 H28B 0.9600
C28 H28C 0.9600
N2 O3 1.4231(16)

loop_
_geom_hbond_atom_site_label_D
_geom_hbond_atom_site_label_H
_geom_hbond_atom_site_label_A
_geom_hbond_site_symmetry_A
_geom_hbond_distance_DH
_geom_hbond_distance_HA
_geom_hbond_distance_DA
_geom_hbond_angle_DHA
C8 H8 O2 2_545 0.93 2.51 3.340(2) 149(6)

loop_
_geom_torsion_atom_site_label_1
_geom_torsion_atom_site_label_2
_geom_torsion_atom_site_label_3
_geom_torsion_atom_site_label_4
_geom_torsion
N1 C1 C2 C3 -48.71(17)
C6 C1 C2 C3 -171.52(12)
N1 C1 C2 C28 -176.03(13)
C6 C1 C2 C28 61.16(17)
C28 C2 C3 N2 -7.6(2)
C1 C2 C3 N2 -133.25(15)
C28 C2 C3 C4 173.41(15)
C1 C2 C3 C4 47.80(19)
N2 C3 C4 C5 128.05(17)
C2 C3 C4 C5 -53.11(19)
C3 C4 C5 N1 58.77(18)
C3 C4 C5 C14 -177.97(13)
N1 C1 C6 C11 121.01(15)
C2 C1 C6 C11 -115.08(16)
N1 C1 C6 C7 -61.16(17)
C2 C1 C6 C7 62.75(18)
C11 C6 C7 C8 0.9(2)
C1 C6 C7 C8 -177.04(15)
C6 C7 C8 C9 -0.7(3)
C7 C8 C9 C10 0.2(3)
C7 C8 C9 O1 -179.49(16)
O1 C9 C10 C11 179.78(17)
C8 C9 C10 C11 0.2(3)
C7 C6 C11 C10 -0.5(2)
C1 C6 C11 C10 177.36(15)
C9 C10 C11 C6 0.0(3)
N1 C5 C14 C19 -125.45(15)
C4 C5 C14 C19 112.46(16)
N1 C5 C14 C15 56.0(2)
C4 C5 C14 C15 -66.13(19)
C19 C14 C15 C16 2.3(2)
C5 C14 C15 C16 -179.03(15)
C14 C15 C16 C17 -0.7(3)
C15 C16 C17 O2 177.69(16)
C15 C16 C17 C18 -1.4(3)
O2 C17 C18 C19 -177.25(15)
C16 C17 C18 C19 1.8(2)
C15 C14 C19 C18 -2.0(2)
C5 C14 C19 C18 179.39(14)
C17 C18 C19 C14 -0.1(2)
O3 C21 C22 C23 135.37(17)
O3 C21 C22 C27 -45.2(2)
C27 C22 C23 C24 -0.3(3)
C21 C22 C23 C24 179.12(19)
C22 C23 C24 C25 -0.1(4)
C23 C24 C25 C26 0.9(4)
C24 C25 C26 C27 -1.2(4)
C25 C26 C27 C22 0.8(4)
C23 C22 C27 C26 0.0(3)
C21 C22 C27 C26 -179.44(19)
C14 C5 N1 C13 56.26(18)
C4 C5 N1 C13 178.72(13)
C14 C5 N1 C1 176.03(12)
C4 C5 N1 C1 -61.51(16)
C6 C1 N1 C13 -60.66(15)
C2 C1 N1 C13 177.22(13)
C6 C1 N1 C5 178.89(12)
C2 C1 N1 C5 56.78(16)
C4 C3 N2 O3 3.6(2)
C2 C3 N2 O3 -175.15(13)
C10 C9 O1 C12 3.0(3)
C8 C9 O1 C12 -177.4(2)
C18 C17 O2 C20 0.0(2)
C16 C17 O2 C20 -179.11(16)
C22 C21 O3 N2 -169.64(13)
C3 N2 O3 C21 -178.00(15)

loop_
_cod_related_entry_id
_cod_related_entry_database
_cod_related_entry_code
1 ChemSpider 20560048
